data_7108143
loop_
_publ_author_name
'Yu-Ting Lee'
'Yeong-Jiunn Jang'
'Siang-en Syu'
'Shu-Chi Chou'
'Chia-Jui Lee'
'Wenwei Lin'

_publ_section_title
;
 Preparation of functional benzofurans and indoles via chemoselective
 intramolecular Wittig reactions
;
_journal_name_full Chem.Commun.
_journal_page_first 8135
_journal_paper_doi 10.1039/c2cc33972b
_journal_volume 48
_journal_year 2012
_chemical_formula_moiety 'C37 H29 N O3'
_chemical_formula_sum 'C37 H29 N O3'
_chemical_formula_weight 535.61
_chemical_name_systematic
;
?
;
_space_group_IT_number 14
_symmetry_cell_setting monoclinic
_symmetry_space_group_name_Hall '-P 2ybc'
_symmetry_space_group_name_H-M 'P 1 21/c 1'
_atom_sites_solution_hydrogens geom
_atom_sites_solution_primary direct
_atom_sites_solution_secondary difmap
_audit_creation_method SHELXL-97
_cell_angle_alpha 90.00
_cell_angle_beta 109.5910(10)
_cell_angle_gamma 90.00
_cell_formula_units_Z 4
_cell_length_a 14.8668(3)
_cell_length_b 11.2853(3)
_cell_length_c 18.3823(5)
_cell_measurement_reflns_used 11611
_cell_measurement_temperature 293(2)
_cell_measurement_theta_max 25.028
_cell_measurement_theta_min 2.037
_cell_volume 2905.58(13)
_computing_cell_refinement 'HKL Scalepack (Otwinowski & Minor 1997)'
_computing_data_collection 'Collect (Nonius BV, 1997-2000)'
_computing_data_reduction 'HKL Denzo and Scalepack'
_computing_molecular_graphics 'Ortep-3 for Windows (Farrugia, 1997)'
_computing_publication_material 'WinGX publication routines (Farrugia, 1999)'
_computing_structure_refinement 'SHELXL-97 (Sheldrick, 1997)'
_computing_structure_solution 'SHELXS-86 (Sheldrick, 1986)'
_diffrn_ambient_temperature 293(2)
_diffrn_detector_area_resol_mean 9
_diffrn_measured_fraction_theta_full 0.964
_diffrn_measured_fraction_theta_max 0.964
_diffrn_measurement_device_type KappaCCD
_diffrn_measurement_method 'CCD rotation images, thick slices'
_diffrn_radiation_monochromator graphite
_diffrn_radiation_source 'fine-focus sealed tube'
_diffrn_radiation_type MoK\a
_diffrn_radiation_wavelength 0.71073
_diffrn_reflns_av_R_equivalents 0.1020
_diffrn_reflns_av_sigmaI/netI 0.1086
_diffrn_reflns_limit_h_max 17
_diffrn_reflns_limit_h_min -16
_diffrn_reflns_limit_k_max 12
_diffrn_reflns_limit_k_min -13
_diffrn_reflns_limit_l_max 21
_diffrn_reflns_limit_l_min -21
_diffrn_reflns_number 24498
_diffrn_reflns_theta_full 25.01
_diffrn_reflns_theta_max 25.01
_diffrn_reflns_theta_min 2.15
_exptl_absorpt_coefficient_mu 0.077
_exptl_absorpt_correction_T_max 1.0569
_exptl_absorpt_correction_T_min 0.833
_exptl_absorpt_correction_type multi-scan
_exptl_absorpt_process_details
;
?
;
_exptl_crystal_colour colorless
_exptl_crystal_density_diffrn 1.224
_exptl_crystal_density_method 'not measured'
_exptl_crystal_description prism
_exptl_crystal_F_000 1128
_exptl_crystal_size_max 0.18
_exptl_crystal_size_mid 0.13
_exptl_crystal_size_min 0.09
_refine_diff_density_max 0.259
_refine_diff_density_min -0.403
_refine_diff_density_rms 0.104
_refine_ls_extinction_method none
_refine_ls_goodness_of_fit_ref 1.040
_refine_ls_hydrogen_treatment constr
_refine_ls_matrix_type full
_refine_ls_number_parameters 368
_refine_ls_number_reflns 4948
_refine_ls_number_restraints 0
_refine_ls_restrained_S_all 1.040
_refine_ls_R_factor_all 0.1750
_refine_ls_R_factor_gt 0.0608
_refine_ls_shift/su_max 0.000
_refine_ls_shift/su_mean 0.000
_refine_ls_structure_factor_coef Fsqd
_refine_ls_weighting_details 'calc w=1/[\s^2^(Fo^2^)+(0.0909P)^2^+0.0000P] where P=(Fo^2^+2Fc^2^)/3'
_refine_ls_weighting_scheme calc
_refine_ls_wR_factor_gt 0.1365
_refine_ls_wR_factor_ref 0.2022
_reflns_number_gt 2285
_reflns_number_total 4948
_reflns_threshold_expression >2sigma(I)
_cod_data_source_file c2cc33972b.txt
_cod_data_source_block 12694
_cod_original_cell_volume 2905.57(13)
_cod_original_sg_symbol_H-M 'P 21/c'
_cod_database_code 7108143

loop_
_symmetry_equiv_pos_as_xyz
'x, y, z'
'-x, y+1/2, -z+1/2'
'-x, -y, -z'
'x, -y-1/2, z-1/2'

loop_
_atom_site_label
_atom_site_type_symbol
_atom_site_fract_x
_atom_site_fract_y
_atom_site_fract_z
_atom_site_U_iso_or_equiv
_atom_site_adp_type
_atom_site_occupancy
_atom_site_symmetry_multiplicity
_atom_site_calc_flag
_atom_site_refinement_flags
O1 O 0.1788(2) 0.3352(3) 0.32244(19) 0.0920(11) Uani 1 1 d .
O2 O 0.13077(17) 0.1578(2) 0.26759(13) 0.0571(7) Uani 1 1 d .
O3 O 0.6755(2) 0.3835(3) 0.52173(18) 0.0863(10) Uani 1 1 d .
N1 N 0.3127(2) 0.0704(3) 0.53442(16) 0.0513(8) Uani 1 1 d .
C1 C 0.1184(3) 0.2614(5) 0.3011(2) 0.0618(12) Uani 1 1 d .
C2 C 0.0214(3) 0.2669(4) 0.3079(2) 0.0684(13) Uani 1 1 d .
C3 C -0.0472(3) 0.1818(5) 0.2774(3) 0.0859(15) Uani 1 1 d .
H3 H -0.0340 0.1179 0.2507 0.103 Uiso 1 1 calc R
C4 C -0.1364(4) 0.1908(6) 0.2864(3) 0.1095(18) Uani 1 1 d .
H4 H -0.1829 0.1335 0.2660 0.131 Uiso 1 1 calc R
C5 C -0.1538(5) 0.2850(7) 0.3254(4) 0.118(2) Uani 1 1 d .
H5 H -0.2131 0.2900 0.3318 0.142 Uiso 1 1 calc R
C6 C -0.0897(5) 0.3720(6) 0.3555(3) 0.1133(19) Uani 1 1 d .
H6 H -0.1046 0.4360 0.3812 0.136 Uiso 1 1 calc R
C7 C 0.0002(4) 0.3625(4) 0.3466(3) 0.0899(15) Uani 1 1 d .
H7 H 0.0459 0.4209 0.3669 0.108 Uiso 1 1 calc R
C8 C 0.2227(3) 0.1328(3) 0.2650(2) 0.0505(10) Uani 1 1 d .
C9 C 0.2279(3) 0.1373(3) 0.1872(2) 0.0508(10) Uani 1 1 d .
C10 C 0.1549(3) 0.1874(4) 0.1269(2) 0.0668(12) Uani 1 1 d .
H10 H 0.1031 0.2215 0.1366 0.080 Uiso 1 1 calc R
C11 C 0.1580(3) 0.1875(4) 0.0526(2) 0.0776(13) Uani 1 1 d .
H11 H 0.1083 0.2214 0.0129 0.093 Uiso 1 1 calc R
C12 C 0.2334(4) 0.1381(4) 0.0370(3) 0.0775(13) Uani 1 1 d .
H12 H 0.2350 0.1374 -0.0132 0.093 Uiso 1 1 calc R
C13 C 0.3065(3) 0.0898(4) 0.0962(3) 0.0746(13) Uani 1 1 d .
H13 H 0.3587 0.0572 0.0862 0.090 Uiso 1 1 calc R
C14 C 0.3042(3) 0.0885(3) 0.1701(2) 0.0614(11) Uani 1 1 d .
H14 H 0.3544 0.0545 0.2093 0.074 Uiso 1 1 calc R
C15 C 0.2904(3) 0.1015(3) 0.3300(2) 0.0508(10) Uani 1 1 d .
H15 H 0.3513 0.0910 0.3275 0.061 Uiso 1 1 calc R
C16 C 0.2791(2) 0.0816(3) 0.4051(2) 0.0498(10) Uani 1 1 d .
C17 C 0.3446(3) 0.1127(3) 0.47546(19) 0.0468(9) Uani 1 1 d .
C18 C 0.4327(3) 0.1803(3) 0.49075(19) 0.0462(9) Uani 1 1 d .
C19 C 0.4301(3) 0.2876(4) 0.4524(2) 0.0567(11) Uani 1 1 d .
H19 H 0.3724 0.3160 0.4188 0.068 Uiso 1 1 calc R
C20 C 0.5124(3) 0.3514(4) 0.4642(2) 0.0625(11) Uani 1 1 d .
H20 H 0.5097 0.4227 0.4382 0.075 Uiso 1 1 calc R
C21 C 0.5993(3) 0.3117(4) 0.5140(2) 0.0562(11) Uani 1 1 d .
C22 C 0.7678(3) 0.3386(5) 0.5600(3) 0.120(2) Uani 1 1 d .
H22A H 0.8143 0.3983 0.5615 0.180 Uiso 1 1 calc R
H22B H 0.7786 0.2704 0.5328 0.180 Uiso 1 1 calc R
H22C H 0.7733 0.3164 0.6117 0.180 Uiso 1 1 calc R
C23 C 0.6031(3) 0.2059(3) 0.5519(2) 0.0530(10) Uani 1 1 d .
H23 H 0.6611 0.1775 0.5850 0.064 Uiso 1 1 calc R
C24 C 0.5201(3) 0.1419(3) 0.54072(19) 0.0497(10) Uani 1 1 d .
H24 H 0.5231 0.0712 0.5674 0.060 Uiso 1 1 calc R
C25 C 0.3496(3) 0.1028(3) 0.6159(2) 0.0616(11) Uani 1 1 d .
H25A H 0.3006 0.1466 0.6284 0.074 Uiso 1 1 calc R
H25B H 0.4037 0.1553 0.6241 0.074 Uiso 1 1 calc R
C26 C 0.3801(3) 0.0002(4) 0.6702(2) 0.0549(10) Uani 1 1 d .
C27 C 0.4150(3) -0.1031(4) 0.6507(2) 0.0734(13) Uani 1 1 d .
H27 H 0.4214 -0.1099 0.6023 0.088 Uiso 1 1 calc R
C28 C 0.4407(3) -0.1973(5) 0.7015(3) 0.0948(16) Uani 1 1 d .
H28 H 0.4633 -0.2673 0.6872 0.114 Uiso 1 1 calc R
C29 C 0.4327(4) -0.1863(6) 0.7733(3) 0.1013(18) Uani 1 1 d .
H29 H 0.4500 -0.2489 0.8081 0.122 Uiso 1 1 calc R
C30 C 0.3994(4) -0.0840(6) 0.7937(3) 0.0951(17) Uani 1 1 d .
H30 H 0.3948 -0.0767 0.8427 0.114 Uiso 1 1 calc R
C31 C 0.3724(3) 0.0092(4) 0.7425(2) 0.0805(14) Uani 1 1 d .
H31 H 0.3488 0.0784 0.7569 0.097 Uiso 1 1 calc R
C32 C 0.2268(3) 0.0137(3) 0.5009(2) 0.0554(10) Uani 1 1 d .
C33 C 0.1679(3) -0.0405(4) 0.5364(3) 0.0743(13) Uani 1 1 d .
H33 H 0.1836 -0.0411 0.5898 0.089 Uiso 1 1 calc R
C34 C 0.0860(4) -0.0928(4) 0.4891(3) 0.0907(15) Uani 1 1 d .
H34 H 0.0446 -0.1283 0.5109 0.109 Uiso 1 1 calc R
C35 C 0.0631(3) -0.0942(4) 0.4087(3) 0.0931(16) Uani 1 1 d .
H35 H 0.0075 -0.1316 0.3783 0.112 Uiso 1 1 calc R
C36 C 0.1214(3) -0.0411(4) 0.3739(2) 0.0719(12) Uani 1 1 d .
H36 H 0.1063 -0.0437 0.3206 0.086 Uiso 1 1 calc R
C37 C 0.2033(3) 0.0166(3) 0.4203(2) 0.0540(10) Uani 1 1 d .

loop_
_atom_site_aniso_label
_atom_site_aniso_U_11
_atom_site_aniso_U_22
_atom_site_aniso_U_33
_atom_site_aniso_U_23
_atom_site_aniso_U_13
_atom_site_aniso_U_12
O1 0.077(2) 0.080(2) 0.115(3) -0.0207(19) 0.028(2) -0.0035(19)
O2 0.0501(17) 0.073(2) 0.0485(15) -0.0009(14) 0.0176(13) 0.0009(14)
O3 0.064(2) 0.076(2) 0.111(3) 0.0154(18) 0.0186(19) -0.0187(18)
N1 0.058(2) 0.056(2) 0.0410(18) 0.0033(15) 0.0178(16) -0.0045(17)
C1 0.061(3) 0.073(4) 0.050(3) 0.003(2) 0.017(2) 0.009(3)
C2 0.063(3) 0.096(4) 0.047(3) 0.018(2) 0.019(2) 0.029(3)
C3 0.056(3) 0.125(4) 0.079(3) 0.016(3) 0.026(3) 0.004(3)
C4 0.074(4) 0.139(5) 0.117(5) 0.026(4) 0.034(3) 0.002(4)
C5 0.127(6) 0.114 0.137(6) 0.046(5) 0.076(5) 0.041(5)
C6 0.148(6) 0.116 0.099(4) 0.034(4) 0.072(4) 0.072(4)
C7 0.095(4) 0.102(4) 0.076(3) 0.019(3) 0.033(3) 0.043(3)
C8 0.045(2) 0.062(3) 0.045(2) -0.0012(19) 0.016(2) 0.000(2)
C9 0.055(2) 0.057(3) 0.043(2) 0.0007(19) 0.020(2) -0.004(2)
C10 0.064(3) 0.089(3) 0.046(3) 0.007(2) 0.017(2) 0.011(2)
C11 0.087(3) 0.095(4) 0.041(3) 0.008(2) 0.009(2) 0.003(3)
C12 0.100(4) 0.092(4) 0.048(3) -0.014(3) 0.036(3) -0.019(3)
C13 0.078(3) 0.091(4) 0.061(3) -0.009(3) 0.030(3) 0.004(3)
C14 0.069(3) 0.072(3) 0.046(2) 0.000(2) 0.021(2) 0.006(2)
C15 0.047(2) 0.063(3) 0.045(2) 0.0047(19) 0.0179(19) 0.001(2)
C16 0.045(2) 0.059(3) 0.042(2) 0.0056(19) 0.0106(19) -0.001(2)
C17 0.050(2) 0.049(2) 0.042(2) 0.0045(18) 0.017(2) 0.003(2)
C18 0.054(3) 0.050(3) 0.036(2) -0.0008(18) 0.016(2) -0.002(2)
C19 0.056(3) 0.065(3) 0.049(2) 0.010(2) 0.017(2) 0.003(2)
C20 0.066(3) 0.053(3) 0.069(3) 0.013(2) 0.023(2) 0.000(3)
C21 0.058(3) 0.054(3) 0.055(3) -0.002(2) 0.017(2) -0.008(2)
C22 0.063(4) 0.112(4) 0.165(6) 0.032(4) 0.011(4) -0.018(3)
C23 0.055(3) 0.053(3) 0.045(2) 0.002(2) 0.0081(19) 0.001(2)
C24 0.063(3) 0.050(2) 0.036(2) 0.0011(18) 0.016(2) 0.000(2)
C25 0.079(3) 0.067(3) 0.044(2) -0.004(2) 0.028(2) -0.006(2)
C26 0.058(3) 0.068(3) 0.039(2) 0.006(2) 0.0154(19) -0.002(2)
C27 0.080(3) 0.085(4) 0.062(3) 0.023(3) 0.033(3) 0.015(3)
C28 0.101(4) 0.096(4) 0.095(4) 0.042(3) 0.043(3) 0.030(3)
C29 0.089(4) 0.141(6) 0.069(4) 0.056(4) 0.021(3) 0.021(4)
C30 0.103(4) 0.140(5) 0.042(3) 0.019(3) 0.023(3) -0.023(4)
C31 0.104(4) 0.098(4) 0.043(3) 0.002(3) 0.030(2) -0.014(3)
C32 0.058(3) 0.057(3) 0.055(3) 0.009(2) 0.024(2) 0.001(2)
C33 0.068(3) 0.089(3) 0.073(3) 0.018(3) 0.033(3) -0.002(3)
C34 0.071(3) 0.104(4) 0.105(4) 0.031(3) 0.040(3) -0.010(3)
C35 0.067(3) 0.107(4) 0.097(4) 0.024(3) 0.016(3) -0.026(3)
C36 0.059(3) 0.082(3) 0.065(3) 0.012(2) 0.007(2) -0.015(3)
C37 0.047(2) 0.060(3) 0.053(2) 0.010(2) 0.014(2) 0.000(2)

loop_
_atom_type_symbol
_atom_type_description
_atom_type_scat_dispersion_real
_atom_type_scat_dispersion_imag
_atom_type_scat_source
C C 0.0033 0.0016 'International Tables Vol C Tables 4.2.6.8 and 6.1.1.4'
H H 0.0000 0.0000 'International Tables Vol C Tables 4.2.6.8 and 6.1.1.4'
N N 0.0061 0.0033 'International Tables Vol C Tables 4.2.6.8 and 6.1.1.4'
O O 0.0106 0.0060 'International Tables Vol C Tables 4.2.6.8 and 6.1.1.4'

loop_
_geom_angle_atom_site_label_1
_geom_angle_atom_site_label_2
_geom_angle_atom_site_label_3
_geom_angle
C1 O2 C8 117.7(3)
C21 O3 C22 118.4(3)
C32 N1 C17 108.3(3)
C32 N1 C25 123.3(3)
C17 N1 C25 126.9(3)
O1 C1 O2 123.2(4)
O1 C1 C2 126.0(5)
O2 C1 C2 110.8(4)
C3 C2 C7 119.1(5)
C3 C2 C1 122.9(5)
C7 C2 C1 118.0(5)
C4 C3 C2 120.4(6)
C4 C3 H3 119.8
C2 C3 H3 119.8
C5 C4 C3 118.6(6)
C5 C4 H4 120.7
C3 C4 H4 120.7
C6 C5 C4 123.6(6)
C6 C5 H5 118.2
C4 C5 H5 118.2
C5 C6 C7 117.7(6)
C5 C6 H6 121.1
C7 C6 H6 121.1
C6 C7 C2 120.6(6)
C6 C7 H7 119.7
C2 C7 H7 119.7
C15 C8 O2 118.3(3)
C15 C8 C9 128.2(3)
O2 C8 C9 113.4(3)
C10 C9 C14 117.4(3)
C10 C9 C8 120.8(3)
C14 C9 C8 121.7(4)
C11 C10 C9 120.9(4)
C11 C10 H10 119.6
C9 C10 H10 119.6
C12 C11 C10 120.7(4)
C12 C11 H11 119.7
C10 C11 H11 119.7
C11 C12 C13 119.0(4)
C11 C12 H12 120.5
C13 C12 H12 120.5
C12 C13 C14 121.0(4)
C12 C13 H13 119.5
C14 C13 H13 119.5
C13 C14 C9 121.0(4)
C13 C14 H14 119.5
C9 C14 H14 119.5
C8 C15 C16 126.8(3)
C8 C15 H15 116.6
C16 C15 H15 116.6
C17 C16 C37 107.3(3)
C17 C16 C15 125.4(3)
C37 C16 C15 127.0(3)
C16 C17 N1 108.9(3)
C16 C17 C18 128.3(3)
N1 C17 C18 122.8(3)
C24 C18 C19 117.9(3)
C24 C18 C17 123.1(3)
C19 C18 C17 119.0(3)
C20 C19 C18 120.2(4)
C20 C19 H19 119.9
C18 C19 H19 119.9
C19 C20 C21 121.3(4)
C19 C20 H20 119.3
C21 C20 H20 119.3
O3 C21 C23 124.9(4)
O3 C21 C20 115.9(4)
C23 C21 C20 119.2(4)
O3 C22 H22A 109.5
O3 C22 H22B 109.5
H22A C22 H22B 109.5
O3 C22 H22C 109.5
H22A C22 H22C 109.5
H22B C22 H22C 109.5
C21 C23 C24 119.7(4)
C21 C23 H23 120.2
C24 C23 H23 120.2
C23 C24 C18 121.7(3)
C23 C24 H24 119.1
C18 C24 H24 119.1
N1 C25 C26 114.6(3)
N1 C25 H25A 108.6
C26 C25 H25A 108.6
N1 C25 H25B 108.6
C26 C25 H25B 108.6
H25A C25 H25B 107.6
C27 C26 C31 118.5(4)
C27 C26 C25 122.6(3)
C31 C26 C25 118.9(4)
C26 C27 C28 121.3(4)
C26 C27 H27 119.3
C28 C27 H27 119.3
C29 C28 C27 119.2(5)
C29 C28 H28 120.4
C27 C28 H28 120.4
C30 C29 C28 120.0(5)
C30 C29 H29 120.0
C28 C29 H29 120.0
C29 C30 C31 120.8(5)
C29 C30 H30 119.6
C31 C30 H30 119.6
C26 C31 C30 120.2(5)
C26 C31 H31 119.9
C30 C31 H31 119.9
N1 C32 C33 128.9(4)
N1 C32 C37 109.1(3)
C33 C32 C37 122.0(4)
C34 C33 C32 117.1(4)
C34 C33 H33 121.4
C32 C33 H33 121.4
C33 C34 C35 121.6(4)
C33 C34 H34 119.2
C35 C34 H34 119.2
C36 C35 C34 121.2(4)
C36 C35 H35 119.4
C34 C35 H35 119.4
C35 C36 C37 118.6(4)
C35 C36 H36 120.7
C37 C36 H36 120.7
C36 C37 C32 119.4(4)
C36 C37 C16 134.2(4)
C32 C37 C16 106.3(3)

loop_
_geom_bond_atom_site_label_1
_geom_bond_atom_site_label_2
_geom_bond_distance
O1 C1 1.192(5)
O2 C1 1.362(5)
O2 C8 1.411(4)
O3 C21 1.361(4)
O3 C22 1.409(5)
N1 C32 1.376(4)
N1 C17 1.404(4)
N1 C25 1.458(4)
C1 C2 1.489(6)
C2 C3 1.376(6)
C2 C7 1.386(6)
C3 C4 1.393(6)
C3 H3 0.9300
C4 C5 1.355(8)
C4 H4 0.9300
C5 C6 1.351(8)
C5 H5 0.9300
C6 C7 1.404(7)
C6 H6 0.9300
C7 H7 0.9300
C8 C15 1.326(4)
C8 C9 1.458(5)
C9 C10 1.386(5)
C9 C14 1.388(5)
C10 C11 1.382(5)
C10 H10 0.9300
C11 C12 1.366(6)
C11 H11 0.9300
C12 C13 1.368(6)
C12 H12 0.9300
C13 C14 1.370(5)
C13 H13 0.9300
C14 H14 0.9300
C15 C16 1.462(5)
C15 H15 0.9300
C16 C17 1.378(4)
C16 C37 1.448(5)
C17 C18 1.460(5)
C18 C24 1.386(5)
C18 C19 1.395(5)
C19 C20 1.373(5)
C19 H19 0.9300
C20 C21 1.383(5)
C20 H20 0.9300
C21 C23 1.375(5)
C22 H22A 0.9600
C22 H22B 0.9600
C22 H22C 0.9600
C23 C24 1.384(5)
C23 H23 0.9300
C24 H24 0.9300
C25 C26 1.497(5)
C25 H25A 0.9700
C25 H25B 0.9700
C26 C27 1.372(5)
C26 C31 1.375(5)
C27 C28 1.382(5)
C27 H27 0.9300
C28 C29 1.370(7)
C28 H28 0.9300
C29 C30 1.357(7)
C29 H29 0.9300
C30 C31 1.378(6)
C30 H30 0.9300
C31 H31 0.9300
C32 C33 1.397(5)
C32 C37 1.404(5)
C33 C34 1.369(6)
C33 H33 0.9300
C34 C35 1.402(6)
C34 H34 0.9300
C35 C36 1.373(5)
C35 H35 0.9300
C36 C37 1.392(5)
C36 H36 0.9300
